data_7040783
loop_
_publ_author_name
'Kr\"amer, Christoph'
'Leingang, Simone'
'H\"ubner, Olaf'
'Kaifer, Elisabeth'
'Wadepohl, Hubert'
'Himmel, Hans-J\"org'

_publ_section_title
;
 Construction of copper chains with new fluorescent
 guanidino-functionalized naphthyridine ligands.
;
_journal_issue 42
_journal_name_full 'Dalton transactions (Cambridge, England : 2003)'
_journal_page_first 16966
_journal_page_last 16983
_journal_paper_doi 10.1039/c6dt03166h
_journal_volume 45
_journal_year 2016
_chemical_formula_moiety 'C36 H56 Cl4 Cu6 N16, 2(B F4)'
_chemical_formula_sum 'C36 H56 B2 Cl4 Cu6 F8 N16'
_chemical_formula_weight 1409.62
_chemical_properties_physical 'air-sensitive, moisture-sensitive'
_space_group_crystal_system triclinic
_space_group_IT_number 2
_space_group_name_Hall '-P 1'
_space_group_name_H-M_alt 'P -1'
_symmetry_cell_setting triclinic
_symmetry_Int_Tables_number 2
_symmetry_space_group_name_Hall '-P 1'
_symmetry_space_group_name_H-M 'P -1'
_atom_sites_solution_hydrogens geom
_atom_sites_solution_primary iterative
_atom_sites_solution_secondary difmap
_audit_block_code hi_ck3
_audit_creation_date 2016-02-08
_audit_creation_method
;
Olex2 1.2
(compiled 2015.09.30 svn.r3233 for OlexSys, GUI svn.r5103)
;
_audit_update_record
;
2016-09-23 deposited with the CCDC.
2016-09-26 downloaded from the CCDC.
;
_cell_angle_alpha 88.2314(16)
_cell_angle_beta 81.4762(16)
_cell_angle_gamma 82.3836(17)
_cell_formula_units_Z 1
_cell_length_a 9.36083(19)
_cell_length_b 10.8067(2)
_cell_length_c 13.0128(2)
_cell_measurement_reflns_used 42929
_cell_measurement_temperature 120(1)
_cell_measurement_theta_max 70.6550
_cell_measurement_theta_min 4.1250
_cell_volume 1290.26(4)
_computing_cell_refinement 'CrysAlisPro 1.171.38.41p (Rigaku OD, 2015)'
_computing_data_collection 'CrysAlisPro 1.171.38.41p (Rigaku OD, 2015)'
_computing_data_reduction 'CrysAlisPro 1.171.38.41p (Rigaku OD, 2015)'
_computing_molecular_graphics 'Olex2 (Dolomanov et al., 2009)'
_computing_publication_material 'encif (Wadepohl, 2009-15); encifer 1.5 (CCDC, 2014)'
_computing_structure_refinement 'ShelXL (Sheldrick, 2015)'
_computing_structure_solution 'SUPERFLIP (Palatinus, 2007-2009)'
_diffrn_ambient_environment perfluoro
_diffrn_ambient_temperature 120(1)
_diffrn_detector 'CCD plate'
_diffrn_detector_area_resol_mean 7.9621
_diffrn_detector_type Eos
_diffrn_measured_fraction_theta_full 0.999
_diffrn_measured_fraction_theta_max 0.996
_diffrn_measurement_details
;
List of Runs (angles in degrees, time in seconds):

  1  \w    -21.00  69.00   1.00    2.00    --    0.00  57.00-150.00   90
  2  \w    -21.00  69.00   1.00    2.00    --    0.00  57.00 -60.00   90
  3  \w    -72.00  26.00   1.00    2.00    --    0.00 -38.00-120.00   98
  4  \w    -70.00  30.00   1.00    2.00    --    0.00 -77.00-180.00  100
  5  \w    -30.00  70.00   1.00    2.00    --    0.00  77.00 -60.00  100
  6  \w    -34.00  11.00   1.00    2.00    --   14.00 110.00  30.07   45
  7  \w    -40.00 -13.00   1.00    6.00    --   30.00 145.00 124.44   27
  8  \w     -8.00  19.00   1.00    6.00    --   34.00 100.00  82.36   27
  9  \w     -1.00  26.00   1.00    6.00    --   38.00  94.00 -33.62   27
 10  \w      6.00  34.00   1.00    6.00    --   42.00  87.00-156.44   28
 11  \w      5.00  32.00   1.00    6.00    --   42.00  90.00  -2.10   27
 12  \w     14.00  46.00   1.00    6.00    --   46.00  81.00 -38.79   32
 13  \w     14.00  46.00   1.00    6.00    --   46.00  81.00-127.57   32
 14  \w     12.00  38.00   1.00    6.00    --   46.00  84.00 117.75   26
 15  \w     18.00  46.00   1.00    6.00    --   50.00  80.00 -26.87   28
 16  \w     19.00  49.00   1.00    6.00    --   50.00  78.00 153.24   30
 17  \w     24.00 124.00   1.00    6.00    --   54.00  77.00 -90.00  100
 18  \w     24.00 124.00   1.00    6.00    --   54.00  77.00 120.00  100
 19  \w      1.00  96.00   1.00    6.00    --   54.00 -99.00   0.00   95
 20  \w     24.00 124.00   1.00    6.00    --   54.00  77.00-120.00  100
 21  \w     24.00 124.00   1.00    6.00    --   54.00  77.00 -60.00  100
 22  \w     24.00 124.00   1.00    6.00    --   54.00  77.00  60.00  100
 23  \w     24.00 124.00   1.00    6.00    --   54.00  77.00 144.00  100
 24  \w     24.00 124.00   1.00    6.00    --   54.00  77.00-150.00  100
 25  \w    -15.00  75.00   1.00    6.00    --   54.00 -57.00-150.00   90
 26  \w     24.00 124.00   1.00    6.00    --   54.00  77.00  30.00  100
 27  \w      1.00  96.00   1.00    6.00    --   54.00 -99.00-180.00   95
 28  \w     24.00 124.00   1.00    6.00    --   54.00  77.00  90.00  100
 29  \w     24.00 124.00   1.00    6.00    --   54.00  77.00-180.00  100
 30  \w     24.00 124.00   1.00    6.00    --   54.00  77.00 -30.00  100
 31  \w    -15.00  75.00   1.00    6.00    --   54.00 -57.00  60.00   90
 32  \w     30.00 127.00   1.00    6.00    --   58.00  73.00  33.76   97
 33  \w     35.00 129.00   1.00    6.00    --   58.00  46.00-117.47   94
 34  \w     35.00 135.00   1.00    6.00    --   62.00  33.00 -49.48  100
 35  \w     32.00 132.00   1.00    6.00    --   62.00  77.00 166.28  100
 36  \w     32.00 132.00   1.00    6.00    --   62.00  77.00  25.09  100
 37  \w     45.00 134.00   1.00    6.00    --   66.00  60.00  13.56   89
 38  \w     45.00 135.00   1.00    6.00    --   66.00  58.00 116.05   90
 39  \w     46.00 138.00   1.00    6.00    --   70.00  67.00-172.18   92
 40  \w     49.00 140.00   1.00    6.00    --   70.00  52.00-177.12   91
 41  \w     41.00 140.00   1.00    6.00    --   70.00  76.00 -57.55   99
 42  \w     49.00 139.00   1.00    6.00    --   70.00  54.00  96.85   90
 43  \w     49.00 139.00   1.00    6.00    --   70.00  57.00 -92.95   90
 44  \w     52.00 142.00   1.00    6.00    --   74.00  62.00 -11.26   90
 45  \w     51.00 141.00   1.00    6.00    --   74.00  64.00  32.43   90
 46  \w     55.00 149.00   1.00    6.00    --   78.00  48.00  77.75   94
 47  \w     61.00 152.00   1.00   16.00    --   82.00  52.00  55.93   91
 48  \w     54.00 151.00   1.00   16.00    --   82.00  73.00 125.03   97
 49  \w     56.00 156.00   1.00   16.00    --   86.00  77.00  51.79  100
 50  \w     56.00 156.00   1.00   16.00    --   86.00  77.00 -65.73  100
 51  \w     66.00 163.00   1.00   16.00    --   94.00  73.00 150.36   97
 52  \w     36.00 116.00   1.00   16.00    --  108.00-111.00-120.00   80
 53  \w     36.00 116.00   1.00   16.00    --  108.00-111.00   0.00   80
 54  \w     78.00 178.00   1.00   16.00    --  108.00  77.00   0.00  100
 55  \w     78.00 178.00   1.00   16.00    --  108.00  77.00-120.00  100
 56  \w     84.00 176.00   1.00   16.00    --  108.00  67.00 -97.43   92
 57  \w     78.00 178.00   1.00   16.00    --  108.00  77.00 -30.00  100
 58  \w     78.00 178.00   1.00   16.00    --  108.00  77.00 144.00  100
 59  \w     82.00 178.00   1.00   16.00    --  108.00  38.00  60.00   96
 60  \w     78.00 178.00   1.00   16.00    --  108.00  77.00  60.00  100
 61  \w     82.00 178.00   1.00   16.00    --  108.00  38.00   0.00   96
 62  \w     86.00 178.00   1.00   16.00    --  108.00  50.00 -90.00   92
 63  \w     85.00 175.00   1.00   16.00    --  108.00  64.00 -90.00   90
 64  \w     85.00 175.00   1.00   16.00    --  108.00  64.00-150.00   90
 65  \w     86.00 178.00   1.00   16.00    --  108.00  50.00-180.00   92
 66  \w     82.00 178.00   1.00   16.00    --  108.00  38.00  30.00   96
 67  \w     85.00 175.00   1.00   16.00    --  108.00  64.00  60.00   90
 68  \w     85.00 175.00   1.00   16.00    --  108.00  64.00 -60.00   90
 69  \w     36.00 146.00   1.00   16.00    --  108.00 -92.00 120.00  110
 70  \w     78.00 178.00   1.00   16.00    --  108.00  77.00 -60.00  100
 71  \w     82.00 178.00   1.00   16.00    --  108.00  38.00 -90.00   96
 72  \w     85.00 175.00   1.00   16.00    --  108.00  64.00 120.00   90
 73  \w     85.00 175.00   1.00   16.00    --  108.00  64.00   0.00   90
 74  \w     78.00 137.00   1.00   16.00    --  108.00  77.00-180.00   59
 75  \w     78.00 178.00   1.00   16.00    --  108.00  77.00 120.00  100
 76  \w     82.00 178.00   1.00   16.00    --  108.00  38.00-120.00   96
 77  \w     85.00 175.00   1.00   16.00    --  108.00  64.00 -30.00   90
 78  \w     36.00 116.00   1.00   16.00    --  108.00-111.00  90.00   80
 79  \w     78.00 178.00   1.00   16.00    --  108.00  77.00  90.00  100
 80  \w     78.00 178.00   1.00   16.00    --  108.00  77.00 150.00  100
 81  \w     85.00 175.00   1.00   16.00    --  108.00  64.00-120.00   90
 82  \w     78.00 178.00   1.00   16.00    --  108.00  77.00  30.00  100
 83  \w     78.00 178.00   1.00   16.00    --  108.00  77.00-150.00  100
 84  \w    100.00 178.00   1.00   16.00    --  108.00 111.00 -60.00   78
 85  \w     85.00 175.00   1.00   16.00    --  108.00  64.00-180.00   90
 86  \w     78.00 178.00   1.00   16.00    --  108.00  77.00 -90.00  100
 87  \w     85.00 175.00   1.00   16.00    --  108.00  64.00  90.00   90
 88  \w     38.00 138.00   1.00   16.00    --  108.00 -77.00 -90.00  100
 89  \f      0.00 120.00   1.00    2.00   0.00   0.00 -60.00    --   120
 90  \f    120.00 240.00   1.00    2.00   0.00   0.00 -40.00    --   120
 91  \f    120.00 240.00   1.00    2.00   0.00   0.00  40.00    --   120
 92  \f      0.00 120.00   1.00    2.00   0.00   0.00  60.00    --   120
 93  \f      0.00 120.00   1.00    2.00   0.00   0.00 -40.00    --   120
 94  \f      0.00 120.00   1.00    2.00   0.00   0.00  40.00    --   120
 95  \f    240.00 360.00   1.00    6.00  54.00  54.00 -40.00    --   120
 96  \f    120.00 240.00   1.00    6.00  54.00  54.00  40.00    --   120
 97  \f    120.00 240.00   1.00    6.00  54.00  54.00 -40.00    --   120
 98  \f    120.00 240.00   1.00    6.00  54.00  54.00 -60.00    --   120
 99  \w     24.00 124.00   1.00    6.00    --   54.00  77.00-150.00  100
100  \w     24.00 124.00   1.00    6.00    --   54.00  77.00-180.00  100
101  \f      0.00 120.00   1.00    6.00  54.00  54.00 -40.00    --   120
102  \w     24.00 124.00   1.00    6.00    --   54.00  77.00 144.00  100
103  \w     24.00 124.00   1.00    6.00    --   54.00  77.00   0.00  100
104  \w     24.00 124.00   1.00    6.00    --   54.00  77.00 -90.00  100
105  \w     24.00 124.00   1.00    6.00    --   54.00  77.00 144.00  100
106  \w    -16.00  84.00   1.00    6.00    --   54.00 -77.00-150.00  100
107  \w    -16.00  84.00   1.00    6.00    --   54.00 -77.00  18.00  100
108  \w     24.00 124.00   1.00    6.00    --   54.00  77.00  30.00  100
109  \f    120.00 240.00   1.00    6.00  54.00  54.00  60.00    --   120
110  \w     24.00 124.00   1.00    6.00    --   54.00  77.00 -60.00  100
111  \f      0.00 120.00   1.00    6.00  54.00  54.00 -60.00    --   120
112  \w     24.00 124.00   1.00    6.00    --   54.00  77.00-120.00  100
113  \f    240.00 360.00   1.00    6.00  54.00  54.00 -60.00    --   120
114  \w     24.00 124.00   1.00    6.00    --   54.00  77.00 -30.00  100
115  \w     24.00 124.00   1.00    6.00    --   54.00  77.00 120.00  100
116  \w    -16.00  84.00   1.00    6.00    --   54.00 -77.00  18.00  100
117  \f    240.00 360.00   1.00    6.00  54.00  54.00  40.00    --   120
118  \f      0.00 120.00   1.00    6.00  54.00  54.00  60.00    --   120
119  \w     24.00 124.00   1.00    6.00    --   54.00  77.00  90.00  100
120  \f      0.00 120.00   1.00    6.00  54.00  54.00  40.00    --   120
121  \w     24.00 124.00   1.00    6.00    --   54.00  77.00 150.00  100
122  \w    -16.00  84.00   1.00    6.00    --   54.00 -77.00-180.00  100
123  \w     24.00 124.00   1.00    6.00    --   54.00  77.00  60.00  100
124  \f    240.00 360.00   1.00    6.00  54.00  54.00  60.00    --   120
125  \w     38.00 138.00   1.00   16.00    --  108.00 -77.00  18.00  100
126  \w     78.00 178.00   1.00   16.00    --  108.00  77.00 144.00  100
127  \w     36.00 146.00   1.00   16.00    --  108.00 -92.00 150.00  110
128  \w     36.00 146.00   1.00   16.00    --  108.00 -92.00  90.00  110
129  \w     36.00 146.00   1.00   16.00    --  108.00 -92.00  60.00  110
130  \w     36.00 146.00   1.00   16.00    --  108.00 -92.00  30.00  110
131  \w     36.00 146.00   1.00   16.00    --  108.00 -92.00 -30.00  110
132  \w     36.00 146.00   1.00   16.00    --  108.00 -92.00 -60.00  110
133  \w     36.00 146.00   1.00   16.00    --  108.00 -92.00 -90.00  110
134  \w     36.00 146.00   1.00   16.00    --  108.00 -92.00-120.00  110
135  \w     36.00 146.00   1.00   16.00    --  108.00 -92.00-150.00  110
136  \w     36.00 146.00   1.00   16.00    --  108.00 -92.00-180.00  110
137  \f    240.00 360.00   1.00   16.00 108.00 108.00  60.00    --   120
138  \f    240.00 360.00   1.00   16.00 108.00 108.00 -60.00    --   120
139  \f    240.00 360.00   1.00   16.00 108.00 108.00  40.00    --   120
140  \f    240.00 360.00   1.00   16.00 108.00 108.00 -40.00    --   120
141  \f    120.00 240.00   1.00   16.00 108.00 108.00  60.00    --   120
142  \w     36.00 146.00   1.00   16.00    --  108.00 -92.00   0.00  110
143  \f    120.00 240.00   1.00   16.00 108.00 108.00 -60.00    --   120
144  \f    120.00 240.00   1.00   16.00 108.00 108.00  40.00    --   120
145  \f    120.00 240.00   1.00   16.00 108.00 108.00 -40.00    --   120
146  \w     36.00 146.00   1.00   16.00    --  108.00 -92.00 120.00  110
147  \f      0.00 120.00   1.00   16.00 108.00 108.00  60.00    --   120
148  \f      0.00 120.00   1.00   16.00 108.00 108.00 -60.00    --   120
149  \f      0.00 120.00   1.00   16.00 108.00 108.00  40.00    --   120
150  \w     78.00 178.00   1.00   16.00    --  108.00  77.00 144.00  100
151  \f      0.00 120.00   1.00   16.00 108.00 108.00 -40.00    --   120
152  \w     78.00 139.00   1.00   16.00    --  108.00  77.00-180.00   61
153  \w     38.00 138.00   1.00   16.00    --  108.00 -77.00  18.00  100
;
_diffrn_measurement_device 'four-circle diffractometer'
_diffrn_measurement_device_type 'Agilent SuperNova, Dual, Cu at zero, Eos'
_diffrn_measurement_method '\w and \f scans'
_diffrn_measurement_specimen_support 'polyimid foil'
_diffrn_orient_matrix_type 'CrysAlisPro convention (1999,Acta A55,543-557)'
_diffrn_orient_matrix_UB_11 -0.0531195000
_diffrn_orient_matrix_UB_12 0.1398077000
_diffrn_orient_matrix_UB_13 -0.0139015000
_diffrn_orient_matrix_UB_21 -0.0606126000
_diffrn_orient_matrix_UB_22 -0.0290561000
_diffrn_orient_matrix_UB_23 -0.0991198000
_diffrn_orient_matrix_UB_31 -0.1472072000
_diffrn_orient_matrix_UB_32 -0.0172572000
_diffrn_orient_matrix_UB_33 0.0656854000
_diffrn_radiation_monochromator mirror
_diffrn_radiation_probe x-ray
_diffrn_radiation_type 'Cu K\a'
_diffrn_radiation_wavelength 1.54184
_diffrn_reflns_av_R_equivalents 0.0336
_diffrn_reflns_av_unetI/netI 0.0112
_diffrn_reflns_Laue_measured_fraction_full 0.999
_diffrn_reflns_Laue_measured_fraction_max 0.996
_diffrn_reflns_limit_h_max 11
_diffrn_reflns_limit_h_min -11
_diffrn_reflns_limit_k_max 13
_diffrn_reflns_limit_k_min -13
_diffrn_reflns_limit_l_max 15
_diffrn_reflns_limit_l_min -15
_diffrn_reflns_number 79658
_diffrn_reflns_point_group_measured_fraction_full 0.999
_diffrn_reflns_point_group_measured_fraction_max 0.996
_diffrn_reflns_theta_full 67.684
_diffrn_reflns_theta_max 70.825
_diffrn_reflns_theta_min 3.435
_diffrn_source 'microfocus X-Ray tube'
_diffrn_source_type 'Agilent SuperNova (Cu) X-ray Source'
_exptl_absorpt_coefficient_mu 5.262
_exptl_absorpt_correction_T_max 0.841
_exptl_absorpt_correction_T_min 0.698
_exptl_absorpt_correction_type gaussian
_exptl_absorpt_process_details
;
CrysAlisPro 1.171.38.41p (Rigaku Oxford Diffraction, 2015)
Numerical absorption correction based on gaussian integration over
            a multifaceted crystal model
Empirical absorption correction using spherical harmonics,
 implemented in SCALE3 ABSPACK scaling algorithm.
;
_exptl_crystal_colour yellow
_exptl_crystal_colour_primary yellow
_exptl_crystal_density_diffrn 1.814
_exptl_crystal_description irregular
_exptl_crystal_F_000 708
_exptl_crystal_size_max 0.114
_exptl_crystal_size_mid 0.074
_exptl_crystal_size_min 0.047
_refine_diff_density_max 0.542
_refine_diff_density_min -0.461
_refine_diff_density_rms 0.081
_refine_ls_extinction_method none
_refine_ls_goodness_of_fit_ref 1.118
_refine_ls_hydrogen_treatment constr
_refine_ls_matrix_type full
_refine_ls_number_parameters 361
_refine_ls_number_reflns 4945
_refine_ls_number_restraints 60
_refine_ls_restrained_S_all 1.134
_refine_ls_R_factor_all 0.0319
_refine_ls_R_factor_gt 0.0306
_refine_ls_shift/su_max 0.001
_refine_ls_shift/su_mean 0.000
_refine_ls_structure_factor_coef Fsqd
_refine_ls_weighting_details 'w=1/[\s^2^(Fo^2^)+(0.0414P)^2^+2.6093P] where P=(Fo^2^+2Fc^2^)/3'
_refine_ls_weighting_scheme calc
_refine_ls_wR_factor_gt 0.0918
_refine_ls_wR_factor_ref 0.0927
_reflns_Friedel_coverage 0.000
_reflns_number_gt 4719
_reflns_number_total 4945
_reflns_threshold_expression 'I > 2\s(I)'
_cod_data_source_file c6dt03166h2.cif
_cod_data_source_block hi_ck3
_cod_depositor_comments 'Adding full bibliography for 7040782--7040791.cif.'
_cod_database_code 7040783
_audit_block_refno 2645
_audit_block_usercomment 'ck441 yellow irregular'
_chemical_oxdiff_formula 'C36 H56 B2 Cl4 Cu6 F8 N16'
_chemical_oxdiff_usercomment 'ck441 yellow irregular'
_shelx_space_group_comment
;
The symmetry employed for this shelxl refinement is uniquely defined
by the following loop, which should always be used as a source of
symmetry information in preference to the above space-group names.
They are only intended as comments.
;
_shelx_estimated_absorpt_t_max 0.621
_shelx_estimated_absorpt_t_min 0.621
_reflns_odcompleteness_completeness 99.87
_reflns_odcompleteness_iscentric 1
_reflns_odcompleteness_theta 66.97
_shelxl_version_number 2014/7
_olex2_refinement_description
;
1. Fixed Uiso
 At 1.2 times of:
  All C(H) groups
 At 1.5 times of:
  All C(H,H,H) groups
2. Rigid body (RIGU) restrains
 F1A, F2A, F3A, F4A, F1B, F2B, F3B, F4B, B1A, B1B
 with sigma for 1-2 distances of 0.004 and sigma for 1-3 distances of 0.004
3. Others
 Sof(B1B)=Sof(F1B)=Sof(F2B)=Sof(F3B)=Sof(F4B)=1-FVAR(1)
 Sof(B1A)=Sof(F1A)=Sof(F2A)=Sof(F3A)=Sof(F4A)=FVAR(1)
4.a Free rotating group:
 B1A(F1A,F2A,F3A,F4A), B1B(F1B,F2B,F3B,F4B)
4.b Aromatic/amide H refined with riding coordinates:
 C2(H2), C3(H3), C5(H5), C6(H6)
4.c Idealised Me refined as rotating group:
 C10(H10A,H10B,H10C), C11(H11A,H11B,H11C), C12(H12A,H12B,H12C), C13(H13A,H13B,
 H13C), C15(H15A,H15B,H15C), C16(H16A,H16B,H16C), C17(H17A,H17B,H17C), C18(H18A,
 H18B,H18C)
;
_olex2_submission_special_instructions 'No special instructions were received'
_oxdiff_exptl_absorpt_empirical_details
;
Empirical correction (ABSPACK) includes:
- Absorption correction using spherical harmonics
- Frame scaling
- Detector area scaling
;
_oxdiff_exptl_absorpt_empirical_full_max 1.547
_oxdiff_exptl_absorpt_empirical_full_min 0.818
_cell_oxdiff_length_a 9.36083(19)
_cell_oxdiff_length_b 10.8067(2)
_cell_oxdiff_length_c 13.0128(2)
_cell_oxdiff_angle_alpha 88.2314(16)
_cell_oxdiff_angle_beta 81.4762(16)
_cell_oxdiff_angle_gamma 82.3836(17)
_cell_oxdiff_volume 1290.26(4)
_cell_oxdiff_measurement_reflns_used 42929

loop_
_symmetry_equiv_pos_as_xyz
'x, y, z'
'-x, -y, -z'

loop_
_atom_site_label
_atom_site_type_symbol
_atom_site_fract_x
_atom_site_fract_y
_atom_site_fract_z
_atom_site_U_iso_or_equiv
_atom_site_adp_type
_atom_site_occupancy
_atom_site_site_symmetry_order
_atom_site_calc_flag
_atom_site_refinement_flags_posn
_atom_site_refinement_flags_adp
_atom_site_refinement_flags_occupancy
_atom_site_disorder_assembly
_atom_site_disorder_group
Cu1 Cu 1.01223(4) 0.05518(3) 0.07909(3) 0.01684(11) Uani 1 1 d . . . . .
Cu2 Cu 0.92267(4) 0.25402(4) 0.16962(3) 0.02356(12) Uani 1 1 d . . . . .
Cu3 Cu 1.21528(5) -0.19590(4) 0.05584(3) 0.02699(12) Uani 1 1 d . . . . .
Cl1 Cl 1.19185(7) -0.06910(7) 0.17982(5) 0.02728(16) Uani 1 1 d . . . . .
Cl2 Cl 1.26723(7) -0.34815(6) -0.04722(5) 0.02584(15) Uani 1 1 d . . . . .
N1 N 0.8247(2) -0.00073(19) 0.13600(16) 0.0143(4) Uani 1 1 d . . . . .
N2 N 1.1512(2) 0.15134(19) -0.00718(16) 0.0142(4) Uani 1 1 d . . . . .
N3 N 0.8085(2) 0.1509(2) 0.26104(16) 0.0159(4) Uani 1 1 d . . . . .
N4 N 0.8039(2) 0.0735(2) 0.43318(17) 0.0204(5) Uani 1 1 d . . . . .
N5 N 0.7642(2) 0.2861(2) 0.40067(17) 0.0198(5) Uani 1 1 d . . . . .
N6 N 1.1025(2) 0.3115(2) 0.11308(17) 0.0164(4) Uani 1 1 d . . . . .
N7 N 1.2882(2) 0.3731(2) 0.19813(18) 0.0202(5) Uani 1 1 d . . . . .
N8 N 1.0662(2) 0.4976(2) 0.20511(17) 0.0182(4) Uani 1 1 d . . . . .
C1 C 0.7522(3) 0.0520(2) 0.22468(19) 0.0153(5) Uani 1 1 d . . . . .
C2 C 0.6217(3) 0.0113(2) 0.2763(2) 0.0182(5) Uani 1 1 d . . . . .
H2 H 0.5699 0.0535 0.3363 0.022 Uiso 1 1 calc R . . . .
C3 C 0.5718(3) -0.0879(3) 0.2394(2) 0.0193(5) Uani 1 1 d . . . . .
H3 H 0.4858 -0.1170 0.2743 0.023 Uiso 1 1 calc R . . . .
C4 C 0.6478(3) -0.1478(2) 0.1490(2) 0.0173(5) Uani 1 1 d . . . . .
C5 C 0.6061(3) -0.2555(3) 0.1085(2) 0.0204(5) Uani 1 1 d . . . . .
H5 H 0.5218 -0.2890 0.1413 0.024 Uiso 1 1 calc R . . . .
C6 C 0.6867(3) -0.3107(2) 0.0227(2) 0.0189(5) Uani 1 1 d . . . . .
H6 H 0.6617 -0.3852 -0.0028 0.023 Uiso 1 1 calc R . . . .
C7 C 0.8091(3) -0.2564(2) -0.0289(2) 0.0162(5) Uani 1 1 d . . . . .
C8 C 0.7722(3) -0.1002(2) 0.09736(19) 0.0145(5) Uani 1 1 d . . . . .
C9 C 0.7896(3) 0.1692(2) 0.3656(2) 0.0171(5) Uani 1 1 d . . . . .
C10 C 0.8882(3) -0.0472(3) 0.4025(2) 0.0257(6) Uani 1 1 d . . . . .
H10A H 0.8225 -0.1044 0.3853 0.039 Uiso 1 1 calc GR . . . .
H10B H 0.9378 -0.0824 0.4601 0.039 Uiso 1 1 calc GR . . . .
H10C H 0.9606 -0.0354 0.3417 0.039 Uiso 1 1 calc GR . . . .
C11 C 0.7151(3) 0.0740(3) 0.5361(2) 0.0285(6) Uani 1 1 d . . . . .
H11A H 0.7770 0.0798 0.5898 0.043 Uiso 1 1 calc GR . . . .
H11B H 0.6703 -0.0032 0.5463 0.043 Uiso 1 1 calc GR . . . .
H11C H 0.6387 0.1458 0.5409 0.043 Uiso 1 1 calc GR . . . .
C12 C 0.6972(3) 0.3884(3) 0.3413(2) 0.0245(6) Uani 1 1 d . . . . .
H12A H 0.7721 0.4380 0.3083 0.037 Uiso 1 1 calc GR . . . .
H12B H 0.6240 0.4414 0.3879 0.037 Uiso 1 1 calc GR . . . .
H12C H 0.6504 0.3545 0.2877 0.037 Uiso 1 1 calc GR . . . .
C13 C 0.8132(4) 0.3232(3) 0.4955(2) 0.0301(7) Uani 1 1 d . . . . .
H13A H 0.7294 0.3388 0.5504 0.045 Uiso 1 1 calc GR . . . .
H13B H 0.8594 0.3994 0.4818 0.045 Uiso 1 1 calc GR . . . .
H13C H 0.8836 0.2562 0.5178 0.045 Uiso 1 1 calc GR . . . .
C14 C 1.1555(3) 0.3948(2) 0.1703(2) 0.0166(5) Uani 1 1 d . . . . .
C15 C 1.3753(3) 0.4744(3) 0.2076(3) 0.0270(6) Uani 1 1 d . . . . .
H15A H 1.3269 0.5525 0.1813 0.041 Uiso 1 1 calc GR . . . .
H15B H 1.4721 0.4544 0.1671 0.041 Uiso 1 1 calc GR . . . .
H15C H 1.3850 0.4841 0.2808 0.041 Uiso 1 1 calc GR . . . .
C16 C 1.3647(3) 0.2474(3) 0.2076(2) 0.0272(6) Uani 1 1 d . . . . .
H16A H 1.2964 0.1862 0.2067 0.041 Uiso 1 1 calc GR . . . .
H16B H 1.4051 0.2395 0.2731 0.041 Uiso 1 1 calc GR . . . .
H16C H 1.4438 0.2321 0.1493 0.041 Uiso 1 1 calc GR . . . .
C17 C 1.0775(3) 0.5587(3) 0.3019(2) 0.0251(6) Uani 1 1 d . . . . .
H17A H 1.1370 0.5020 0.3436 0.038 Uiso 1 1 calc GR . . . .
H17B H 0.9799 0.5802 0.3410 0.038 Uiso 1 1 calc GR . . . .
H17C H 1.1231 0.6350 0.2857 0.038 Uiso 1 1 calc GR . . . .
C18 C 0.9557(3) 0.5594(3) 0.1462(2) 0.0210(5) Uani 1 1 d . . . . .
H18A H 0.9861 0.6378 0.1165 0.032 Uiso 1 1 calc GR . . . .
H18B H 0.8629 0.5770 0.1925 0.032 Uiso 1 1 calc GR . . . .
H18C H 0.9437 0.5049 0.0902 0.032 Uiso 1 1 calc GR . . . .
B1A B 0.6861(3) -0.3090(3) 0.50029(19) 0.0352(12) Uani 0.738(5) 1 d . U P A 1
F1A F 0.6305(5) -0.4155(5) 0.5403(3) 0.0574(15) Uani 0.738(5) 1 d G U P A 1
F2A F 0.8187(3) -0.3036(3) 0.5332(3) 0.0758(14) Uani 0.738(5) 1 d G U P A 1
F3A F 0.5904(4) -0.2052(5) 0.5346(4) 0.0439(14) Uani 0.738(5) 1 d G U P A 1
F4A F 0.7046(5) -0.3118(4) 0.39308(19) 0.0636(13) Uani 0.738(5) 1 d G U P A 1
B1B B 0.6384(6) -0.3094(7) 0.4733(6) 0.036(3) Uani 0.262(5) 1 d . U P A 2
F1B F 0.6555(14) -0.4012(14) 0.5483(10) 0.049(3) Uani 0.262(5) 1 d G U P A 2
F2B F 0.5301(7) -0.3329(7) 0.4179(6) 0.047(2) Uani 0.262(5) 1 d G U P A 2
F3B F 0.6003(11) -0.1946(11) 0.5203(13) 0.046(4) Uani 0.262(5) 1 d G U P A 2
F4B F 0.7676(7) -0.3090(13) 0.4066(10) 0.074(4) Uani 0.262(5) 1 d G U P A 2

loop_
_atom_site_aniso_label
_atom_site_aniso_U_11
_atom_site_aniso_U_22
_atom_site_aniso_U_33
_atom_site_aniso_U_23
_atom_site_aniso_U_13
_atom_site_aniso_U_12
Cu1 0.01414(19) 0.0195(2) 0.0162(2) -0.00542(15) 0.00452(14) -0.00583(14)
Cu2 0.0231(2) 0.0214(2) 0.0240(2) -0.00893(16) 0.01081(16) -0.00895(16)
Cu3 0.0240(2) 0.0282(2) 0.0275(2) -0.00350(17) 0.00094(17) -0.00281(17)
Cl1 0.0227(3) 0.0341(4) 0.0239(3) -0.0034(3) -0.0049(3) 0.0030(3)
Cl2 0.0229(3) 0.0272(3) 0.0273(3) -0.0032(3) -0.0043(3) -0.0014(3)
N1 0.0128(10) 0.0165(10) 0.0128(10) -0.0031(8) 0.0007(8) -0.0014(8)
N2 0.0115(9) 0.0163(10) 0.0145(10) -0.0033(8) 0.0000(8) -0.0017(8)
N3 0.0140(10) 0.0180(10) 0.0145(10) -0.0040(8) 0.0029(8) -0.0023(8)
N4 0.0191(11) 0.0244(12) 0.0161(11) -0.0022(9) 0.0008(9) -0.0002(9)
N5 0.0201(11) 0.0219(11) 0.0170(11) -0.0067(9) -0.0013(9) -0.0010(9)
N6 0.0160(10) 0.0167(10) 0.0163(10) -0.0046(8) 0.0001(8) -0.0035(8)
N7 0.0175(11) 0.0202(11) 0.0236(12) -0.0046(9) -0.0063(9) -0.0006(9)
N8 0.0169(11) 0.0190(11) 0.0187(11) -0.0064(9) -0.0038(9) 0.0001(8)
C1 0.0133(12) 0.0165(12) 0.0155(12) -0.0011(9) -0.0008(9) -0.0004(9)
C2 0.0134(12) 0.0226(13) 0.0167(12) -0.0031(10) 0.0037(10) -0.0006(10)
C3 0.0110(11) 0.0253(13) 0.0202(13) -0.0012(10) 0.0037(10) -0.0036(10)
C4 0.0123(11) 0.0206(13) 0.0182(12) -0.0023(10) 0.0007(10) -0.0024(10)
C5 0.0137(12) 0.0227(13) 0.0244(14) -0.0018(11) 0.0022(10) -0.0059(10)
C6 0.0177(12) 0.0183(12) 0.0204(13) -0.0049(10) 0.0007(10) -0.0045(10)
C7 0.0134(12) 0.0179(12) 0.0169(12) -0.0013(10) -0.0021(9) -0.0010(9)
C8 0.0116(11) 0.0162(11) 0.0153(12) -0.0010(9) -0.0012(9) -0.0010(9)
C9 0.0110(11) 0.0227(13) 0.0166(12) -0.0043(10) 0.0017(9) -0.0017(9)
C10 0.0263(15) 0.0235(14) 0.0259(14) -0.0008(11) -0.0038(12) 0.0025(11)
C11 0.0282(15) 0.0386(17) 0.0163(13) 0.0013(12) 0.0030(11) -0.0030(13)
C12 0.0266(14) 0.0208(13) 0.0249(14) -0.0056(11) -0.0023(11) 0.0010(11)
C13 0.0351(17) 0.0308(16) 0.0255(15) -0.0114(12) -0.0096(13) -0.0003(13)
C14 0.0158(12) 0.0171(12) 0.0162(12) -0.0017(10) 0.0006(10) -0.0024(10)
C15 0.0184(13) 0.0273(15) 0.0375(17) -0.0058(12) -0.0079(12) -0.0054(11)
C16 0.0265(15) 0.0233(14) 0.0317(16) -0.0024(12) -0.0104(12) 0.0044(11)
C17 0.0265(14) 0.0265(14) 0.0225(14) -0.0102(11) -0.0043(11) -0.0009(11)
C18 0.0172(13) 0.0221(13) 0.0232(13) -0.0019(10) -0.0031(10) 0.0004(10)
B1A 0.031(3) 0.025(2) 0.043(3) 0.001(2) 0.011(2) 0.0048(19)
F1A 0.082(3) 0.034(2) 0.049(3) -0.0047(18) 0.022(2) -0.015(2)
F2A 0.0319(17) 0.086(3) 0.105(3) 0.042(2) -0.0085(17) 0.0005(16)
F3A 0.041(3) 0.034(2) 0.054(2) -0.0159(17) -0.010(2) 0.0139(19)
F4A 0.110(4) 0.0369(19) 0.0380(19) -0.0032(14) 0.007(2) -0.007(3)
B1B 0.025(5) 0.028(6) 0.048(7) -0.010(4) 0.007(4) 0.008(4)
F1B 0.058(7) 0.035(6) 0.050(6) -0.011(4) -0.018(5) 0.016(4)
F2B 0.047(4) 0.036(4) 0.055(5) -0.014(3) -0.006(3) 0.010(3)
F3B 0.029(7) 0.030(6) 0.075(8) -0.018(5) 0.008(5) 0.002(4)
F4B 0.047(5) 0.044(6) 0.115(9) -0.028(6) 0.048(5) -0.005(5)

loop_
_atom_type_symbol
_atom_type_description
_atom_type_scat_dispersion_real
_atom_type_scat_dispersion_imag
_atom_type_scat_source
C C 0.0181 0.0091 'International Tables Vol C Tables 4.2.6.8 and 6.1.1.4'
H H 0.0000 0.0000 'International Tables Vol C Tables 4.2.6.8 and 6.1.1.4'
B B 0.0090 0.0039 'International Tables Vol C Tables 4.2.6.8 and 6.1.1.4'
Cl Cl 0.3639 0.7018 'International Tables Vol C Tables 4.2.6.8 and 6.1.1.4'
Cu Cu -1.9646 0.5888 'International Tables Vol C Tables 4.2.6.8 and 6.1.1.4'
F F 0.0727 0.0534 'International Tables Vol C Tables 4.2.6.8 and 6.1.1.4'
N N 0.0311 0.0180 'International Tables Vol C Tables 4.2.6.8 and 6.1.1.4'

loop_
_exptl_crystal_face_index_h
_exptl_crystal_face_index_k
_exptl_crystal_face_index_l
_exptl_crystal_face_perp_dist
-3 6 1 0.0179
-6 0 0 0.0189
1 -7 0 0.0311
1 3 -7 0.0392
0 7 0 0.0134
-3 2 -7 0.0333
-4 -5 3 0.0274
2 -6 3 0.0333
0 -5 6 0.0219
6 0 0 0.0432

loop_
_geom_angle_atom_site_label_1
_geom_angle_atom_site_label_2
_geom_angle_atom_site_label_3
_geom_angle
_geom_angle_site_symmetry_1
_geom_angle_site_symmetry_3
Cu1 Cu1 Cu2 140.46(3) 2_755 .
Cu1 Cu1 Cl1 111.10(3) 2_755 .
Cu2 Cu1 Cl1 108.39(2) . .
N1 Cu1 Cu1 85.08(6) . 2_755
N1 Cu1 Cu2 87.14(6) . .
N1 Cu1 Cl1 104.12(6) . .
N1 Cu1 N2 158.67(9) . .
N2 Cu1 Cu1 88.20(6) . 2_755
N2 Cu1 Cu2 85.22(6) . .
N2 Cu1 Cl1 97.19(6) . .
Cu1 Cu2 Cl2 98.80(2) . 2_755
N3 Cu2 Cu1 83.02(6) . .
N3 Cu2 Cl2 101.16(7) . 2_755
N6 Cu2 Cu1 87.89(6) . .
N6 Cu2 Cl2 105.69(7) . 2_755
N6 Cu2 N3 152.67(10) . .
Cl2 Cu3 Cl1 167.31(4) . .
Cu3 Cl1 Cu1 83.53(3) . .
Cu3 Cl2 Cu2 93.37(3) . 2_755
C1 N1 Cu1 117.86(17) . .
C1 N1 C8 118.3(2) . .
C8 N1 Cu1 123.43(17) . .
C7 N2 Cu1 121.25(17) 2_755 .
C7 N2 C8 118.7(2) 2_755 2_755
C8 N2 Cu1 119.12(17) 2_755 .
C1 N3 Cu2 121.58(17) . .
C9 N3 Cu2 119.90(17) . .
C9 N3 C1 118.4(2) . .
C9 N4 C10 122.0(2) . .
C9 N4 C11 122.2(2) . .
C10 N4 C11 114.8(2) . .
C9 N5 C12 121.7(2) . .
C9 N5 C13 123.1(2) . .
C12 N5 C13 114.9(2) . .
C7 N6 Cu2 122.18(17) 2_755 .
C14 N6 Cu2 117.62(17) . .
C14 N6 C7 119.1(2) . 2_755
C14 N7 C15 121.9(2) . .
C14 N7 C16 122.7(2) . .
C16 N7 C15 114.9(2) . .
C14 N8 C17 122.6(2) . .
C14 N8 C18 122.1(2) . .
C18 N8 C17 115.2(2) . .
N1 C1 N3 116.5(2) . .
N1 C1 C2 122.2(2) . .
N3 C1 C2 121.3(2) . .
C1 C2 H2 120.3 . .
C3 C2 C1 119.4(2) . .
C3 C2 H2 120.3 . .
C2 C3 H3 120.1 . .
C2 C3 C4 119.7(2) . .
C4 C3 H3 120.1 . .
C3 C4 C5 122.9(2) . .
C8 C4 C3 118.8(2) . .
C8 C4 C5 118.2(2) . .
C4 C5 H5 120.0 . .
C6 C5 C4 119.9(2) . .
C6 C5 H5 120.0 . .
C5 C6 H6 120.1 . .
C5 C6 C7 119.7(2) . .
C7 C6 H6 120.1 . .
N2 C7 N6 116.7(2) 2_755 2_755
N2 C7 C6 121.3(2) 2_755 .
N6 C7 C6 121.9(2) 2_755 .
N1 C8 C4 121.4(2) . .
N2 C8 N1 116.5(2) 2_755 .
N2 C8 C4 122.0(2) 2_755 .
N4 C9 N3 121.7(2) . .
N5 C9 N3 118.7(2) . .
N5 C9 N4 119.5(2) . .
N4 C10 H10A 109.5 . .
N4 C10 H10B 109.5 . .
N4 C10 H10C 109.5 . .
H10A C10 H10B 109.5 . .
H10A C10 H10C 109.5 . .
H10B C10 H10C 109.5 . .
N4 C11 H11A 109.5 . .
N4 C11 H11B 109.5 . .
N4 C11 H11C 109.5 . .
H11A C11 H11B 109.5 . .
H11A C11 H11C 109.5 . .
H11B C11 H11C 109.5 . .
N5 C12 H12A 109.5 . .
N5 C12 H12B 109.5 . .
N5 C12 H12C 109.5 . .
H12A C12 H12B 109.5 . .
H12A C12 H12C 109.5 . .
H12B C12 H12C 109.5 . .
N5 C13 H13A 109.5 . .
N5 C13 H13B 109.5 . .
N5 C13 H13C 109.5 . .
H13A C13 H13B 109.5 . .
H13A C13 H13C 109.5 . .
H13B C13 H13C 109.5 . .
N7 C14 N6 122.2(2) . .
N7 C14 N8 119.3(2) . .
N8 C14 N6 118.3(2) . .
N7 C15 H15A 109.5 . .
N7 C15 H15B 109.5 . .
N7 C15 H15C 109.5 . .
H15A C15 H15B 109.5 . .
H15A C15 H15C 109.5 . .
H15B C15 H15C 109.5 . .
N7 C16 H16A 109.5 . .
N7 C16 H16B 109.5 . .
N7 C16 H16C 109.5 . .
H16A C16 H16B 109.5 . .
H16A C16 H16C 109.5 . .
H16B C16 H16C 109.5 . .
N8 C17 H17A 109.5 . .
N8 C17 H17B 109.5 . .
N8 C17 H17C 109.5 . .
H17A C17 H17B 109.5 . .
H17A C17 H17C 109.5 . .
H17B C17 H17C 109.5 . .
N8 C18 H18A 109.5 . .
N8 C18 H18B 109.5 . .
N8 C18 H18C 109.5 . .
H18A C18 H18B 109.5 . .
H18A C18 H18C 109.5 . .
H18B C18 H18C 109.5 . .
F1A B1A F3A 109.5 . .
F2A B1A F1A 109.5 . .
F2A B1A F3A 109.5 . .
F4A B1A F1A 109.5 . .
F4A B1A F2A 109.5 . .
F4A B1A F3A 109.5 . .
F2B B1B F1B 109.5 . .
F2B B1B F3B 109.5 . .
F2B B1B F4B 109.5 . .
F3B B1B F1B 109.5 . .
F4B B1B F1B 109.5 . .
F4B B1B F3B 109.5 . .

loop_
_geom_bond_atom_site_label_1
_geom_bond_atom_site_label_2
_geom_bond_distance
_geom_bond_site_symmetry_2
Cu1 Cu1 2.4647(7) 2_755
Cu1 Cu2 2.4686(5) .
Cu1 Cl1 2.5091(8) .
Cu1 N1 1.966(2) .
Cu1 N2 1.971(2) .
Cu2 Cl2 2.6441(8) 2_755
Cu2 N3 1.912(2) .
Cu2 N6 1.909(2) .
Cu3 Cl1 2.1167(8) .
Cu3 Cl2 2.1149(8) .
Cl2 Cu2 2.6441(8) 2_755
N1 C1 1.350(3) .
N1 C8 1.377(3) .
N2 C7 1.358(3) 2_755
N2 C8 1.372(3) 2_755
N3 C1 1.378(3) .
N3 C9 1.363(3) .
N4 C9 1.343(4) .
N4 C10 1.466(3) .
N4 C11 1.467(3) .
N5 C9 1.336(3) .
N5 C12 1.456(4) .
N5 C13 1.463(4) .
N6 C7 1.372(3) 2_755
N6 C14 1.372(3) .
N7 C14 1.334(3) .
N7 C15 1.468(3) .
N7 C16 1.460(3) .
N8 C14 1.346(3) .
N8 C17 1.464(3) .
N8 C18 1.457(3) .
C1 C2 1.421(4) .
C2 H2 0.9500 .
C2 C3 1.353(4) .
C3 H3 0.9500 .
C3 C4 1.410(4) .
C4 C5 1.415(4) .
C4 C8 1.406(4) .
C5 H5 0.9500 .
C5 C6 1.358(4) .
C6 H6 0.9500 .
C6 C7 1.425(4) .
C7 N2 1.358(3) 2_755
C7 N6 1.372(3) 2_755
C8 N2 1.372(3) 2_755
C10 H10A 0.9800 .
C10 H10B 0.9800 .
C10 H10C 0.9800 .
C11 H11A 0.9800 .
C11 H11B 0.9800 .
C11 H11C 0.9800 .
C12 H12A 0.9800 .
C12 H12B 0.9800 .
C12 H12C 0.9800 .
C13 H13A 0.9800 .
C13 H13B 0.9800 .
C13 H13C 0.9800 .
C15 H15A 0.9800 .
C15 H15B 0.9800 .
C15 H15C 0.9800 .
C16 H16A 0.9800 .
C16 H16B 0.9800 .
C16 H16C 0.9800 .
C17 H17A 0.9800 .
C17 H17B 0.9800 .
C17 H17C 0.9800 .
C18 H18A 0.9800 .
C18 H18B 0.9800 .
C18 H18C 0.9800 .
B1A F1A 1.3810 .
B1A F2A 1.3809 .
B1A F3A 1.3811 .
B1A F4A 1.3808 .
B1B F1B 1.3810 .
B1B F2B 1.3808 .
B1B F3B 1.3809 .
B1B F4B 1.3809 .

loop_
_geom_torsion_atom_site_label_1
_geom_torsion_atom_site_label_2
_geom_torsion_atom_site_label_3
_geom_torsion_atom_site_label_4
_geom_torsion
_geom_torsion_site_symmetry_1
_geom_torsion_site_symmetry_4
Cu1 N1 C1 N3 7.3(3) . .
Cu1 N1 C1 C2 -175.03(19) . .
Cu1 N1 C8 N2 -7.9(3) . 2_755
Cu1 N1 C8 C4 171.05(19) . .
Cu2 N3 C1 N1 26.2(3) . .
Cu2 N3 C1 C2 -151.5(2) . .
Cu2 N3 C9 N4 -134.4(2) . .
Cu2 N3 C9 N5 41.8(3) . .
Cu2 N6 C14 N7 124.0(2) . .
Cu2 N6 C14 N8 -51.5(3) . .
N1 C1 C2 C3 3.8(4) . .
N3 C1 C2 C3 -178.6(2) . .
C1 N1 C8 N2 -179.9(2) . 2_755
C1 N1 C8 C4 -1.0(4) . .
C1 N3 C9 N4 41.1(3) . .
C1 N3 C9 N5 -142.6(2) . .
C1 C2 C3 C4 -1.5(4) . .
C2 C3 C4 C5 177.0(3) . .
C2 C3 C4 C8 -1.9(4) . .
C3 C4 C5 C6 -178.1(3) . .
C3 C4 C8 N1 3.2(4) . .
C3 C4 C8 N2 -177.9(2) . 2_755
C4 C5 C6 C7 -2.9(4) . .
C5 C4 C8 N1 -175.8(2) . .
C5 C4 C8 N2 3.1(4) . 2_755
C5 C6 C7 N2 1.3(4) . 2_755
C5 C6 C7 N6 177.1(2) . 2_755
C7 N6 C14 N7 -44.4(4) 2_755 .
C7 N6 C14 N8 140.2(2) 2_755 .
C8 N1 C1 N3 179.8(2) . .
C8 N1 C1 C2 -2.5(4) . .
C8 C4 C5 C6 0.8(4) . .
C9 N3 C1 N1 -149.3(2) . .
C9 N3 C1 C2 33.0(3) . .
C10 N4 C9 N3 22.2(4) . .
C10 N4 C9 N5 -154.0(3) . .
C11 N4 C9 N3 -146.0(3) . .
C11 N4 C9 N5 37.8(4) . .
C12 N5 C9 N3 26.2(4) . .
C12 N5 C9 N4 -157.5(2) . .
C13 N5 C9 N3 -147.9(3) . .
C13 N5 C9 N4 28.4(4) . .
C15 N7 C14 N6 147.0(3) . .
C15 N7 C14 N8 -37.6(4) . .
C16 N7 C14 N6 -24.6(4) . .
C16 N7 C14 N8 150.8(3) . .
C17 N8 C14 N6 149.5(2) . .
C17 N8 C14 N7 -26.1(4) . .
C18 N8 C14 N6 -33.5(4) . .
C18 N8 C14 N7 150.9(3) . .

loop_
_exptl_oxdiff_crystal_face_indexfrac_h
_exptl_oxdiff_crystal_face_indexfrac_k
_exptl_oxdiff_crystal_face_indexfrac_l
_exptl_oxdiff_crystal_face_x
_exptl_oxdiff_crystal_face_y
_exptl_oxdiff_crystal_face_z
-2.9996 6.0006 1.0008 0.9844 -0.0917 0.4038
-5.9999 0.0007 0.0000 0.3188 0.3636 0.8832
0.9996 -7.0005 -0.0009 -1.0318 0.1429 -0.0264
1.0002 3.0007 -6.9996 0.4637 0.5460 -0.6588
0.0004 7.0004 0.0009 0.9787 -0.2035 -0.1208
-2.9997 2.0012 -6.9997 0.5364 0.8175 -0.0527
-4.0002 -5.0001 2.9993 -0.5283 0.0905 0.8722
1.9996 -6.0009 2.9992 -0.9869 -0.2441 0.0062
-0.0004 -5.0009 5.9993 -0.7825 -0.4493 0.4804
5.9999 -0.0007 -0.0000 -0.3188 -0.3636 -0.8832
